data_1561598
loop_
_publ_author_name
'Wang, Mo'
'Sun, Wenlong'
'Pang, Haijun'
'Ma, Huiyuan'
'Yu, Jia'
'Zhang, Zhuanfang'
'Niu, Ying'
'Yin, Mingming'

_publ_section_title
;
 Tuning the microstructures of decavanadate-based supramolecular hybrids
 via regularly changing the spacers of bis(triazole) ligands
;
_journal_name_full 'Journal of Solid State Chemistry'
_journal_page_first 175
_journal_page_last 182
_journal_paper_doi 10.1016/j.jssc.2015.12.033
_journal_volume 235
_journal_year 2016
_chemical_formula_sum 'C12 H60 N12 O50 V10 Zn3'
_chemical_formula_weight 1878.30
_space_group_IT_number 2
_space_group_name_Hall '-P 1'
_space_group_name_H-M_alt 'P -1'
_symmetry_cell_setting triclinic
_symmetry_space_group_name_H-M 'P -1'
_atom_sites_solution_hydrogens geom
_atom_sites_solution_primary direct
_atom_sites_solution_secondary difmap
_cell_angle_alpha 76.0980(10)
_cell_angle_beta 72.9330(10)
_cell_angle_gamma 63.3130(10)
_cell_formula_units_Z 1
_cell_length_a 11.7187(9)
_cell_length_b 11.8894(9)
_cell_length_c 12.8895(10)
_cell_measurement_reflns_used 2831
_cell_measurement_temperature 296(2)
_cell_measurement_theta_max 28.18
_cell_measurement_theta_min 2.26
_cell_volume 1521.5(2)
_computing_cell_refinement 'Bruker SMART'
_computing_data_collection 'Bruker SMART'
_computing_data_reduction 'Bruker SAINT'
_computing_molecular_graphics 'Bruker SHELXTL'
_computing_publication_material 'Bruker SHELXTL'
_computing_structure_refinement 'SHELXL-97 (Sheldrick, 1997)'
_computing_structure_solution 'SHELXS-97 (Sheldrick, 1990)'
_diffrn_ambient_temperature 296(2)
_diffrn_measured_fraction_theta_full 0.993
_diffrn_measured_fraction_theta_max 0.993
_diffrn_measurement_device_type 'CCD area detector'
_diffrn_measurement_method 'phi and omega scans'
_diffrn_radiation_monochromator graphite
_diffrn_radiation_source 'fine-focus sealed tube'
_diffrn_radiation_type MoK\a
_diffrn_radiation_wavelength 0.71073
_diffrn_reflns_av_R_equivalents 0.0200
_diffrn_reflns_av_sigmaI/netI 0.0437
_diffrn_reflns_limit_h_max 14
_diffrn_reflns_limit_h_min -12
_diffrn_reflns_limit_k_max 14
_diffrn_reflns_limit_k_min -13
_diffrn_reflns_limit_l_max 13
_diffrn_reflns_limit_l_min -15
_diffrn_reflns_number 7940
_diffrn_reflns_theta_full 25.25
_diffrn_reflns_theta_max 25.25
_diffrn_reflns_theta_min 1.67
_exptl_absorpt_coefficient_mu 2.733
_exptl_absorpt_correction_T_max 0.579
_exptl_absorpt_correction_T_min 0.510
_exptl_absorpt_correction_type multi-scan
_exptl_absorpt_process_details '(SADABS; Sheldrick, 2003)'
_exptl_crystal_colour yellow
_exptl_crystal_density_method 'not measured'
_exptl_crystal_description block
_exptl_crystal_F_000 892
_exptl_crystal_size_max 0.25
_exptl_crystal_size_mid 0.23
_exptl_crystal_size_min 0.20
_refine_diff_density_max 3.862
_refine_diff_density_min -0.702
_refine_diff_density_rms 0.251
_refine_ls_extinction_method none
_refine_ls_goodness_of_fit_ref 0.904
_refine_ls_hydrogen_treatment refall
_refine_ls_matrix_type full
_refine_ls_number_parameters 394
_refine_ls_number_reflns 5462
_refine_ls_number_restraints 21
_refine_ls_restrained_S_all 0.905
_refine_ls_R_factor_all 0.0821
_refine_ls_R_factor_gt 0.0601
_refine_ls_shift/su_max 0.001
_refine_ls_shift/su_mean 0.000
_refine_ls_structure_factor_coef Fsqd
_refine_ls_weighting_details 'calc w=1/[\s^2^(Fo^2^)+(0.1725P)^2^+8.5172P] where P=(Fo^2^+2Fc^2^)/3'
_refine_ls_weighting_scheme calc
_refine_ls_wR_factor_gt 0.2036
_refine_ls_wR_factor_ref 0.2219
_reflns_number_gt 4110
_reflns_number_total 5500
_reflns_threshold_expression >2sigma(I)
_cod_data_source_file JSSC-2016-235-175.cif
_cod_data_source_block 1
_cod_depositor_comments
;
The following automatic conversions were performed:

data item '_symmetry_cell_setting' value 'Triclinic' was changed to
'triclinic' in accordance with the built-in table derived from the
CIF Core dictionary named 'cif_core.dic' version 2.4.5 last updated
on 2014-11-21.

Automatic conversion script
Id: cif_fix_values 8369 2020-08-20 11:38:08Z andrius 
;
_cod_original_sg_symbol_H-M 'P-1   '
_cod_database_code 1561598

loop_
_symmetry_equiv_pos_as_xyz
'x, y, z'
'-x, -y, -z'

loop_
_atom_site_label
_atom_site_type_symbol
_atom_site_fract_x
_atom_site_fract_y
_atom_site_fract_z
_atom_site_U_iso_or_equiv
_atom_site_adp_type
_atom_site_occupancy
_atom_site_symmetry_multiplicity
_atom_site_calc_flag
_atom_site_refinement_flags
_atom_site_disorder_assembly
_atom_site_disorder_group
Zn2 Zn 1.29897(9) 1.43639(8) -0.34543(8) 0.0317(3) Uani 1 1 d . . .
V1 V 1.17190(12) 0.87392(11) 0.32978(10) 0.0207(3) Uani 1 1 d . . .
V2 V 1.14085(13) 1.15529(12) 0.27729(10) 0.0235(3) Uani 1 1 d . . .
V3 V 0.93726(12) 0.81587(11) 0.47351(10) 0.0195(3) Uani 1 1 d . . .
V4 V 0.90441(11) 1.10021(10) 0.41875(9) 0.0176(3) Uani 1 1 d . . .
V5 V 0.68047(12) 1.03183(12) 0.56931(11) 0.0251(3) Uani 1 1 d . . .
O1 O 1.2112(5) 0.7621(5) 0.2603(4) 0.0315(12) Uani 1 1 d . . .
OW1 O 1.1766(9) 1.4594(7) -0.6343(8) 0.071(2) Uani 1 1 d . . .
O2 O 0.9745(6) 0.7034(5) 0.4034(4) 0.0304(12) Uani 1 1 d . . .
O3 O 0.9201(5) 0.7361(4) 0.6144(4) 0.0221(11) Uani 1 1 d . . .
O4 O 0.5317(6) 1.0842(6) 0.5589(5) 0.0396(14) Uani 1 1 d . . .
O5 O 1.1549(6) 1.2496(5) 0.1669(5) 0.0371(14) Uani 1 1 d . . .
O6 O 1.3063(5) 1.0820(5) 0.3078(4) 0.0280(12) Uani 1 1 d . . .
OW6 O 1.3191(10) 0.9959(10) -0.2654(7) 0.083(3) Uani 1 1 d . . .
O7 O 1.3260(5) 0.8444(5) 0.3610(4) 0.0252(11) Uani 1 1 d . . .
OW7 O 1.0989(6) 0.9605(5) -0.1599(4) 0.0352(14) Uani 1 1 d . . .
O8 O 1.1695(5) 1.0098(5) 0.2249(4) 0.0242(11) Uani 1 1 d . . .
OW8 O 0.8097(7) 1.0599(7) -0.0302(5) 0.0457(16) Uani 1 1 d . . .
O9 O 1.1017(4) 1.0255(4) 0.4378(4) 0.0165(10) Uani 1 1 d . . .
OW9 O 1.4955(6) 1.3821(6) -0.4150(7) 0.061(2) Uani 1 1 d . . .
O10 O 0.7460(5) 1.1373(5) 0.4303(4) 0.0246(11) Uani 1 1 d . . .
OW10 O 1.2858(7) 1.5901(6) -0.2820(6) 0.0499(17) Uani 1 1 d . . .
O11 O 0.9490(5) 1.1906(4) 0.3037(4) 0.0221(11) Uani 1 1 d . . .
OW11 O 1.2907(7) 1.2868(6) -0.4003(6) 0.0478(17) Uani 1 1 d . . .
O12 O 0.7645(5) 0.9035(5) 0.4777(4) 0.0225(11) Uani 1 1 d . . .
OW12 O 1.2727(6) 1.5434(5) -0.5020(5) 0.0375(14) Uani 1 1 d . . .
O13 O 0.8829(5) 1.2076(4) 0.5207(4) 0.0183(10) Uani 1 1 d . . .
OW13 O 1.0960(6) 1.5108(6) -0.2990(5) 0.0420(15) Uani 1 1 d . . .
O14 O 0.9764(5) 0.9462(4) 0.3549(4) 0.0183(10) Uani 1 1 d . . .
N1 N 0.9834(8) 1.1877(6) -0.0391(5) 0.0341(16) Uani 1 1 d U . .
N2 N 1.4103(9) 1.1558(7) -0.0757(7) 0.052(2) Uani 1 1 d . . .
N3 N 1.3508(7) 1.3161(7) -0.1996(6) 0.0368(16) Uani 1 1 d U . .
N4 N 0.9593(7) 1.3759(6) -0.0262(5) 0.0288(15) Uani 1 1 d . . .
N5 N 1.0004(10) 1.2560(8) -0.1398(7) 0.056(2) Uani 1 1 d U . .
N6 N 1.4033(11) 1.3392(9) -0.1320(9) 0.068(3) Uani 1 1 d U . .
C2 C 0.9576(9) 1.2686(8) 0.0286(6) 0.0320(18) Uani 1 1 d . . .
H2A H 0.9407 1.2512 0.1045 0.038 Uiso 1 1 calc R . .
C3 C 0.9874(8) 1.3690(7) -0.1340(6) 0.0267(17) Uani 1 1 d U . .
H3A H 0.9956 1.4312 -0.1915 0.032 Uiso 1 1 calc R . .
C4 C 0.9371(9) 1.4902(7) 0.0142(7) 0.0325(19) Uani 1 1 d . . .
H4A H 0.9055 1.4827 0.0930 0.039 Uiso 1 1 calc R . .
H4B H 0.8708 1.5632 -0.0182 0.039 Uiso 1 1 calc R . .
C5 C 1.4284(10) 1.0338(9) 0.0004(9) 0.054(3) Uani 1 1 d . . .
H5A H 1.3994 0.9824 -0.0247 0.064 Uiso 1 1 calc R . .
H5B H 1.3785 1.0515 0.0738 0.064 Uiso 1 1 calc R . .
C7 C 1.4392(11) 1.2442(9) -0.0517(9) 0.051(3) Uani 1 1 d U . .
H7A H 1.4748 1.2398 0.0057 0.061 Uiso 1 1 calc R . .
C8 C 1.3612(9) 1.1989(8) -0.1633(8) 0.042(2) Uani 1 1 d . . .
H8A H 1.3368 1.1534 -0.1956 0.050 Uiso 1 1 calc R . .
Zn1 Zn 1.0000 1.0000 0.0000 0.0296(4) Uani 1 2 d S . .
O14W O 1.4927(11) 1.6530(13) -0.3434(12) 0.125(4) Uani 1 1 d . . .
O15W O 0.6492(16) 1.310(2) 0.0332(15) 0.195(8) Uani 1 1 d . . .

loop_
_atom_site_aniso_label
_atom_site_aniso_U_11
_atom_site_aniso_U_22
_atom_site_aniso_U_33
_atom_site_aniso_U_23
_atom_site_aniso_U_13
_atom_site_aniso_U_12
Zn2 0.0282(5) 0.0203(5) 0.0355(6) 0.0050(4) -0.0087(4) -0.0035(4)
V1 0.0243(7) 0.0170(6) 0.0161(6) -0.0041(5) -0.0037(5) -0.0036(5)
V2 0.0292(7) 0.0187(6) 0.0178(6) 0.0011(5) -0.0040(5) -0.0078(5)
V3 0.0248(7) 0.0152(6) 0.0182(6) -0.0021(5) -0.0069(5) -0.0066(5)
V4 0.0218(6) 0.0133(6) 0.0144(6) 0.0003(4) -0.0087(5) -0.0026(5)
V5 0.0202(6) 0.0229(7) 0.0284(7) -0.0026(5) -0.0073(5) -0.0046(5)
O1 0.036(3) 0.024(3) 0.028(3) -0.011(2) -0.003(2) -0.006(2)
OW1 0.082(6) 0.049(5) 0.092(6) -0.012(4) -0.042(5) -0.020(4)
O2 0.043(3) 0.023(3) 0.027(3) -0.009(2) -0.011(2) -0.010(2)
O3 0.028(3) 0.016(2) 0.021(2) 0.0002(19) -0.008(2) -0.006(2)
O4 0.030(3) 0.039(3) 0.049(4) -0.007(3) -0.014(3) -0.009(3)
O5 0.048(4) 0.030(3) 0.023(3) 0.006(2) -0.005(3) -0.014(3)
O6 0.024(3) 0.028(3) 0.027(3) -0.001(2) -0.003(2) -0.010(2)
OW6 0.113(8) 0.112(8) 0.058(5) -0.003(5) -0.007(5) -0.085(7)
O7 0.023(3) 0.020(3) 0.025(3) -0.005(2) -0.004(2) -0.001(2)
OW7 0.055(4) 0.035(3) 0.022(3) -0.002(2) -0.014(3) -0.021(3)
O8 0.026(3) 0.023(3) 0.016(2) -0.004(2) -0.002(2) -0.005(2)
OW8 0.060(4) 0.063(4) 0.026(3) 0.000(3) -0.014(3) -0.036(4)
O9 0.018(2) 0.013(2) 0.014(2) -0.0018(18) -0.0048(19) -0.0020(19)
OW9 0.025(3) 0.032(4) 0.093(6) 0.015(4) 0.000(3) -0.002(3)
O10 0.027(3) 0.022(3) 0.022(3) 0.000(2) -0.011(2) -0.004(2)
OW10 0.063(4) 0.024(3) 0.058(4) 0.006(3) -0.031(4) -0.009(3)
O11 0.027(3) 0.017(2) 0.018(2) -0.0017(19) -0.008(2) -0.003(2)
OW11 0.052(4) 0.025(3) 0.069(5) -0.008(3) -0.026(4) -0.009(3)
O12 0.025(3) 0.019(2) 0.025(3) -0.003(2) -0.010(2) -0.008(2)
OW12 0.039(3) 0.027(3) 0.033(3) 0.006(2) -0.006(3) -0.007(3)
O13 0.020(2) 0.012(2) 0.018(2) 0.0009(18) -0.0081(19) -0.0018(19)
OW13 0.029(3) 0.027(3) 0.045(4) 0.007(3) -0.001(3) 0.001(3)
O14 0.023(3) 0.013(2) 0.014(2) -0.0020(18) -0.0078(19) -0.001(2)
N1 0.067(5) 0.027(4) 0.017(3) 0.002(3) -0.013(3) -0.027(4)
N2 0.076(6) 0.033(4) 0.062(5) 0.023(4) -0.047(5) -0.031(4)
N3 0.039(4) 0.029(4) 0.039(4) 0.005(3) -0.014(3) -0.011(3)
N4 0.045(4) 0.020(3) 0.025(3) -0.001(3) -0.005(3) -0.019(3)
N5 0.079(6) 0.047(5) 0.046(5) 0.002(4) -0.016(5) -0.033(5)
N6 0.086(7) 0.046(5) 0.079(7) 0.011(5) -0.043(6) -0.027(5)
C2 0.053(5) 0.032(4) 0.019(4) 0.000(3) -0.003(4) -0.029(4)
C3 0.053(5) 0.020(3) 0.014(3) 0.007(3) -0.007(3) -0.025(3)
C4 0.050(5) 0.020(4) 0.034(4) -0.006(3) -0.007(4) -0.020(4)
C5 0.053(6) 0.034(5) 0.062(7) 0.018(5) -0.020(5) -0.015(5)
C7 0.075(7) 0.032(5) 0.069(7) 0.021(4) -0.057(6) -0.029(5)
C8 0.052(6) 0.026(4) 0.052(6) 0.007(4) -0.028(5) -0.015(4)
Zn1 0.0552(9) 0.0250(7) 0.0203(6) 0.0027(5) -0.0140(6) -0.0256(6)
O14W 0.082(8) 0.137(11) 0.156(12) -0.035(10) -0.020(8) -0.041(7)
O15W 0.120(12) 0.25(2) 0.168(16) -0.049(15) -0.039(11) -0.015(12)

loop_
_atom_type_symbol
_atom_type_description
_atom_type_scat_dispersion_real
_atom_type_scat_dispersion_imag
_atom_type_scat_source
C C 0.0033 0.0016 'International Tables Vol C Tables 4.2.6.8 and 6.1.1.4'
H H 0.0000 0.0000 'International Tables Vol C Tables 4.2.6.8 and 6.1.1.4'
N N 0.0061 0.0033 'International Tables Vol C Tables 4.2.6.8 and 6.1.1.4'
O O 0.0106 0.0060 'International Tables Vol C Tables 4.2.6.8 and 6.1.1.4'
V V 0.3005 0.5294 'International Tables Vol C Tables 4.2.6.8 and 6.1.1.4'
Zn Zn 0.2839 1.4301 'International Tables Vol C Tables 4.2.6.8 and 6.1.1.4'

loop_
_geom_angle_atom_site_label_1
_geom_angle_atom_site_label_2
_geom_angle_atom_site_label_3
_geom_angle
_geom_angle_site_symmetry_1
_geom_angle_site_symmetry_3
OW9 Zn2 OW13 170.7(3) . .
OW9 Zn2 OW10 93.4(3) . .
OW13 Zn2 OW10 86.1(3) . .
OW9 Zn2 OW11 92.8(3) . .
OW13 Zn2 OW11 87.8(3) . .
OW10 Zn2 OW11 173.8(3) . .
OW9 Zn2 N3 88.6(3) . .
OW13 Zn2 N3 100.7(3) . .
OW10 Zn2 N3 89.6(3) . .
OW11 Zn2 N3 90.1(3) . .
OW9 Zn2 OW12 84.3(3) . .
OW13 Zn2 OW12 86.4(2) . .
OW10 Zn2 OW12 93.0(2) . .
OW11 Zn2 OW12 88.1(3) . .
N3 Zn2 OW12 172.5(3) . .
O1 V1 O7 103.6(3) . .
O1 V1 O8 103.6(3) . .
O7 V1 O8 95.0(2) . .
O1 V1 O13 99.5(3) . 2_776
O7 V1 O13 90.6(2) . 2_776
O8 V1 O13 154.1(2) . 2_776
O1 V1 O14 100.5(3) . .
O7 V1 O14 154.1(2) . .
O8 V1 O14 88.5(2) . .
O13 V1 O14 75.89(19) 2_776 .
O1 V1 O9 174.6(2) . .
O7 V1 O9 79.8(2) . .
O8 V1 O9 80.2(2) . .
O13 V1 O9 76.02(18) 2_776 .
O14 V1 O9 75.53(18) . .
O1 V1 V3 89.8(2) . .
O7 V1 V3 130.53(17) . .
O8 V1 V3 128.18(17) . .
O13 V1 V3 39.91(13) 2_776 .
O14 V1 V3 39.65(13) . .
O9 V1 V3 84.81(12) . .
O1 V1 V5 136.1(2) . 2_776
O7 V1 V5 32.79(16) . 2_776
O8 V1 V5 83.07(17) . 2_776
O13 V1 V5 88.32(14) 2_776 2_776
O14 V1 V5 123.18(14) . 2_776
O9 V1 V5 47.65(12) . 2_776
V3 V1 V5 120.34(5) . 2_776
O5 V2 O6 103.5(3) . .
O5 V2 O8 102.5(3) . .
O6 V2 O8 91.8(2) . .
O5 V2 O3 101.8(3) . 2_776
O6 V2 O3 90.2(2) . 2_776
O8 V2 O3 154.4(2) . 2_776
O5 V2 O11 100.3(3) . .
O6 V2 O11 156.2(2) . .
O8 V2 O11 84.4(2) . .
O3 V2 O11 83.5(2) 2_776 .
O5 V2 O9 175.2(3) . .
O6 V2 O9 81.3(2) . .
O8 V2 O9 77.62(19) . .
O3 V2 O9 77.47(18) 2_776 .
O11 V2 O9 74.89(18) . .
O5 V2 V5 136.5(2) . 2_776
O6 V2 V5 32.98(16) . 2_776
O8 V2 V5 84.21(16) . 2_776
O3 V2 V5 83.74(15) 2_776 2_776
O11 V2 V5 123.25(14) . 2_776
O9 V2 V5 48.36(11) . 2_776
O5 V2 V4 131.4(2) . .
O6 V2 V4 125.16(17) . .
O8 V2 V4 78.94(16) . .
O3 V2 V4 79.03(16) 2_776 .
O11 V2 V4 31.07(13) . .
O9 V2 V4 43.83(11) . .
V5 V2 V4 92.18(4) 2_776 .
O2 V3 O12 102.0(3) . .
O2 V3 O3 102.0(3) . .
O12 V3 O3 96.1(2) . .
O2 V3 O14 101.1(2) . .
O12 V3 O14 90.6(2) . .
O3 V3 O14 154.0(2) . .
O2 V3 O13 100.7(2) . 2_776
O12 V3 O13 155.2(2) . 2_776
O3 V3 O13 88.7(2) . 2_776
O14 V3 O13 75.40(19) . 2_776
O2 V3 O9 175.7(2) . 2_776
O12 V3 O9 80.8(2) . 2_776
O3 V3 O9 80.86(19) . 2_776
O14 V3 O9 75.49(18) . 2_776
O13 V3 O9 76.00(18) 2_776 2_776
O2 V3 V1 91.0(2) . .
O12 V3 V1 130.16(17) . .
O3 V3 V1 128.17(17) . .
O14 V3 V1 39.57(14) . .
O13 V3 V1 39.47(13) 2_776 .
O9 V3 V1 84.72(12) 2_776 .
O2 V3 V5 135.1(2) . .
O12 V3 V5 33.57(16) . .
O3 V3 V5 83.69(16) . .
O14 V3 V5 88.34(14) . .
O13 V3 V5 124.02(14) 2_776 .
O9 V3 V5 48.02(12) 2_776 .
V1 V3 V5 120.49(5) . .
O10 V4 O11 106.2(2) . .
O10 V4 O14 98.4(2) . .
O11 V4 O14 96.7(2) . .
O10 V4 O13 97.7(2) . .
O11 V4 O13 95.8(2) . .
O14 V4 O13 156.0(2) . .
O10 V4 O9 88.2(2) . 2_776
O11 V4 O9 165.6(2) . 2_776
O14 V4 O9 81.30(18) . 2_776
O13 V4 O9 81.46(18) . 2_776
O10 V4 O9 167.0(2) . .
O11 V4 O9 86.8(2) . .
O14 V4 O9 80.07(19) . .
O13 V4 O9 80.26(18) . .
O9 V4 O9 78.87(19) 2_776 .
O10 V4 V5 39.66(17) . .
O11 V4 V5 145.87(17) . .
O14 V4 V5 90.49(15) . .
O13 V4 V5 90.55(15) . .
O9 V4 V5 48.50(13) 2_776 .
O9 V4 V5 127.37(13) . .
O10 V4 V2 144.08(18) . .
O11 V4 V2 37.86(17) . .
O14 V4 V2 88.45(15) . .
O13 V4 V2 88.96(15) . .
O9 V4 V2 127.76(13) 2_776 .
O9 V4 V2 48.89(12) . .
V5 V4 V2 176.25(5) . .
O4 V5 O6 105.1(3) . 2_776
O4 V5 O7 101.9(3) . 2_776
O6 V5 O7 92.7(2) 2_776 2_776
O4 V5 O12 101.5(3) . .
O6 V5 O12 92.5(2) 2_776 .
O7 V5 O12 153.8(2) 2_776 .
O4 V5 O10 98.7(3) . .
O6 V5 O10 156.1(2) 2_776 .
O7 V5 O10 82.3(2) 2_776 .
O12 V5 O10 82.6(2) . .
O4 V5 O9 172.1(3) . 2_776
O6 V5 O9 82.8(2) 2_776 2_776
O7 V5 O9 77.55(19) 2_776 2_776
O12 V5 O9 77.65(19) . 2_776
O10 V5 O9 73.38(18) . 2_776
O4 V5 V2 139.0(2) . 2_776
O6 V5 V2 33.83(17) 2_776 2_776
O7 V5 V2 84.67(16) 2_776 2_776
O12 V5 V2 85.46(15) . 2_776
O10 V5 V2 122.31(15) . 2_776
O9 V5 V2 48.94(11) 2_776 2_776
O4 V5 V4 129.5(2) . .
O6 V5 V4 125.37(17) 2_776 .
O7 V5 V4 78.10(17) 2_776 .
O12 V5 V4 77.96(16) . .
O10 V5 V4 30.77(14) . .
O9 V5 V4 42.61(11) 2_776 .
V2 V5 V4 91.55(5) 2_776 .
O4 V5 V3 133.6(2) . .
O6 V5 V3 82.37(17) 2_776 .
O7 V5 V3 123.83(16) 2_776 .
O12 V5 V3 32.09(15) . .
O10 V5 V3 81.20(14) . .
O9 V5 V3 46.28(11) 2_776 .
V2 V5 V3 61.10(4) 2_776 .
V4 V5 V3 61.35(4) . .
O4 V5 V1 133.9(2) . 2_776
O6 V5 V1 82.82(18) 2_776 2_776
O7 V5 V1 32.06(16) 2_776 2_776
O12 V5 V1 123.77(16) . 2_776
O10 V5 V1 80.64(14) . 2_776
O9 V5 V1 46.13(11) 2_776 2_776
V2 V5 V1 60.71(4) 2_776 2_776
V4 V5 V1 61.16(4) . 2_776
V3 V5 V1 92.21(4) . 2_776
V3 O3 V2 114.2(2) . 2_776
V5 O6 V2 113.2(3) 2_776 .
V1 O7 V5 115.2(3) . 2_776
V1 O8 V2 115.2(3) . .
V4 O9 V4 101.13(19) 2_776 .
V4 O9 V3 93.32(17) 2_776 2_776
V4 O9 V3 93.59(17) . 2_776
V4 O9 V1 93.17(17) 2_776 .
V4 O9 V1 93.20(17) . .
V3 O9 V1 169.5(2) 2_776 .
V4 O9 V5 88.89(16) 2_776 2_776
V4 O9 V5 170.0(2) . 2_776
V3 O9 V5 85.70(16) 2_776 2_776
V1 O9 V5 86.23(16) . 2_776
V4 O9 V2 171.6(2) 2_776 .
V4 O9 V2 87.28(16) . .
V3 O9 V2 86.41(16) 2_776 .
V1 O9 V2 85.97(16) . .
V5 O9 V2 82.70(16) 2_776 .
V4 O10 V5 109.6(2) . .
V4 O11 V2 111.1(2) . .
V3 O12 V5 114.3(3) . .
V4 O13 V1 106.4(2) . 2_776
V4 O13 V3 107.8(2) . 2_776
V1 O13 V3 100.6(2) 2_776 2_776
V4 O14 V1 108.9(2) . .
V4 O14 V3 106.7(2) . .
V1 O14 V3 100.8(2) . .
C2 N1 N5 102.7(7) . .
C2 N1 Zn1 128.2(5) . .
N5 N1 Zn1 129.0(6) . .
C8 N2 C7 110.1(8) . .
C8 N2 C5 130.2(8) . .
C7 N2 C5 119.6(8) . .
C8 N3 N6 103.6(7) . .
C8 N3 Zn2 131.1(6) . .
N6 N3 Zn2 124.4(6) . .
C2 N4 C3 109.4(6) . .
C2 N4 C4 129.4(7) . .
C3 N4 C4 121.3(6) . .
C3 N5 N1 112.6(8) . .
N3 N6 C7 113.6(8) . .
N1 C2 N4 110.6(7) . .
N1 C2 H2A 124.7 . .
N4 C2 H2A 124.7 . .
N5 C3 N4 104.6(7) . .
N5 C3 H3A 127.7 . .
N4 C3 H3A 127.7 . .
N4 C4 C4 110.5(8) . 2_785
N4 C4 H4A 109.6 . .
C4 C4 H4A 109.6 2_785 .
N4 C4 H4B 109.6 . .
C4 C4 H4B 109.6 2_785 .
H4A C4 H4B 108.1 . .
N2 C5 C5 106.4(10) . 2_875
N2 C5 H5A 110.4 . .
C5 C5 H5A 110.4 2_875 .
N2 C5 H5B 110.4 . .
C5 C5 H5B 110.4 2_875 .
H5A C5 H5B 108.6 . .
N6 C7 N2 102.0(8) . .
N6 C7 H7A 129.0 . .
N2 C7 H7A 129.0 . .
N2 C8 N3 110.7(8) . .
N2 C8 H8A 124.7 . .
N3 C8 H8A 124.7 . .
OW7 Zn1 OW7 180.000(1) 2_775 .
OW7 Zn1 N1 91.8(2) 2_775 2_775
OW7 Zn1 N1 88.2(2) . 2_775
OW7 Zn1 N1 88.2(2) 2_775 .
OW7 Zn1 N1 91.8(2) . .
N1 Zn1 N1 180.000(1) 2_775 .
OW7 Zn1 OW8 94.7(2) 2_775 2_775
OW7 Zn1 OW8 85.3(2) . 2_775
N1 Zn1 OW8 90.3(3) 2_775 2_775
N1 Zn1 OW8 89.7(3) . 2_775
OW7 Zn1 OW8 85.3(2) 2_775 .
OW7 Zn1 OW8 94.7(2) . .
N1 Zn1 OW8 89.7(3) 2_775 .
N1 Zn1 OW8 90.3(3) . .
OW8 Zn1 OW8 180.00(14) 2_775 .

loop_
_geom_bond_atom_site_label_1
_geom_bond_atom_site_label_2
_geom_bond_distance
_geom_bond_site_symmetry_2
Zn2 OW9 2.062(6) .
Zn2 OW13 2.080(6) .
Zn2 OW10 2.103(7) .
Zn2 OW11 2.115(6) .
Zn2 N3 2.132(7) .
Zn2 OW12 2.136(6) .
V1 O1 1.601(5) .
V1 O7 1.826(5) .
V1 O8 1.835(5) .
V1 O13 2.001(5) 2_776
V1 O14 2.006(5) .
V1 O9 2.250(5) .
V1 V3 3.0934(17) .
V1 V5 3.1148(18) 2_776
V2 O5 1.603(5) .
V2 O6 1.854(5) .
V2 O8 1.862(5) .
V2 O3 1.892(5) 2_776
V2 O11 2.030(5) .
V2 O9 2.328(5) .
V2 V5 3.0619(18) 2_776
V2 V4 3.0857(17) .
V3 O2 1.618(5) .
V3 O12 1.804(5) .
V3 O3 1.834(5) .
V3 O14 2.009(5) .
V3 O13 2.019(5) 2_776
V3 O9 2.243(5) 2_776
V3 V5 3.0944(17) .
V4 O10 1.672(5) .
V4 O11 1.707(5) .
V4 O14 1.916(5) .
V4 O13 1.934(5) .
V4 O9 2.085(4) 2_776
V4 O9 2.139(5) .
V4 V5 3.0794(17) .
V5 O4 1.602(6) .
V5 O6 1.813(5) 2_776
V5 O7 1.864(5) 2_776
V5 O12 1.878(5) .
V5 O10 2.086(5) .
V5 O9 2.307(5) 2_776
V5 V2 3.0619(18) 2_776
V5 V1 3.1148(18) 2_776
O3 V2 1.892(5) 2_776
O6 V5 1.813(5) 2_776
O7 V5 1.864(5) 2_776
OW7 Zn1 2.094(6) .
OW8 Zn1 2.141(7) .
O9 V4 2.085(4) 2_776
O9 V3 2.243(5) 2_776
O9 V5 2.307(5) 2_776
O13 V1 2.001(5) 2_776
O13 V3 2.019(5) 2_776
N1 C2 1.328(10) .
N1 N5 1.368(10) .
N1 Zn1 2.098(6) .
N2 C8 1.306(12) .
N2 C7 1.362(12) .
N2 C5 1.508(11) .
N3 C8 1.319(11) .
N3 N6 1.340(12) .
N4 C2 1.308(10) .
N4 C3 1.344(10) .
N4 C4 1.459(9) .
N5 C3 1.301(11) .
N6 C7 1.339(12) .
C2 H2A 0.9300 .
C3 H3A 0.9300 .
C4 C4 1.521(16) 2_785
C4 H4A 0.9700 .
C4 H4B 0.9700 .
C5 C5 1.498(19) 2_875
C5 H5A 0.9700 .
C5 H5B 0.9700 .
C7 H7A 0.9300 .
C8 H8A 0.9300 .
Zn1 OW7 2.094(6) 2_775
Zn1 N1 2.098(6) 2_775
Zn1 OW8 2.141(7) 2_775
